data_1567876
loop_
_publ_author_name
'McMillan, Angus E.'
'Wu, Wilson W. X.'
'Nichols, Paula L.'
'Wanner, Benedikt M.'
'Bode, Jeffrey W.'

_publ_section_title
;
 A Vending Machine for Drug-like Molecules - Automated Synthesis of
 Virtual Screening Hits
;
_journal_name_full 'Chemical Science'
_journal_paper_doi 10.1039/D2SC05182F
_journal_year 2022
_chemical_absolute_configuration ad
_chemical_formula_moiety 'C18 H26 Cl N2 O, C2 F3 O2'
_chemical_formula_sum 'C20 H26 Cl F3 N2 O3'
_chemical_formula_weight 434.88
_space_group_crystal_system monoclinic
_space_group_IT_number 4
_space_group_name_Hall 'P 2yb'
_space_group_name_H-M_alt 'P 1 21 1'
_atom_sites_solution_hydrogens mixed
_atom_sites_solution_primary dual
_audit_creation_date 2020-09-28
_audit_creation_method
;
Olex2 1.3
(compiled 2020.07.31 svn.rc2a77460 for OlexSys, GUI svn.r6145)
;
_audit_update_record
;
2022-04-28 deposited with the CCDC.	2022-10-28 downloaded from the CCDC.
;
_cell_angle_alpha 90
_cell_angle_beta 95.4560(10)
_cell_angle_gamma 90
_cell_formula_units_Z 2
_cell_length_a 10.51880(10)
_cell_length_b 8.84740(10)
_cell_length_c 11.0858(2)
_cell_measurement_reflns_used 18046
_cell_measurement_temperature 100.0(1)
_cell_measurement_theta_max 79.6190
_cell_measurement_theta_min 4.0040
_cell_volume 1027.02(2)
_computing_cell_refinement 'CrysAlisPro 1.171.40.68a (Rigaku OD, 2019)'
_computing_data_collection 'CrysAlisPro 1.171.40.68a (Rigaku OD, 2019)'
_computing_data_reduction 'CrysAlisPro 1.171.40.68a (Rigaku OD, 2019)'
_computing_molecular_graphics 'Olex2 1.3 (Dolomanov et al., 2009)'
_computing_publication_material 'Olex2 1.3 (Dolomanov et al., 2009)'
_computing_structure_refinement 'SHELXL 2018/3 (Sheldrick, 2015)'
_computing_structure_solution 'SHELXT 2014/4 (Sheldrick, 2014)'
_diffrn_ambient_environment N~2~
_diffrn_ambient_temperature 100.0(1)
_diffrn_detector 'Hybrid Pixel Array Detector'
_diffrn_detector_area_resol_mean 5.8140
_diffrn_detector_type 'Pilatus 300K'
_diffrn_measured_fraction_theta_full 1.000
_diffrn_measured_fraction_theta_max 0.983
_diffrn_measurement_details
;
List of Runs (angles in degrees, time in seconds):

  # Type    Start    End  Width  t~exp~   \w     \q     \k     \f   Frames
#--------------------------------------------------------------------------
  1  \w    -64.00 -35.00   0.50    0.40    --  -48.62 -38.00   0.00   58
  2  \w     -2.00  26.00   0.50    0.40    --  -48.62  19.00  60.00   56
  3  \w    -67.00 -37.00   0.50    0.40    --  -48.62 -19.00  90.00   60
  4  \w    -73.00 -47.00   0.50    1.41    --  -70.00 -74.00  96.32   52
  5  \w    -72.00 -46.00   0.50    1.41    --  -70.00 -77.00  60.00   52
  6  \w    -76.00 -49.00   0.50    1.41    --  -70.00 -73.00 -21.83   54
  7  \w    -73.00 -45.00   0.50    1.41    --  -70.00 -80.00 -43.76   56
  8  \w    -73.00 -46.00   0.50    1.41    --  -70.00 -77.00-105.16   54
  9  \w    -79.00 -48.00   0.50    1.41    --  -70.00 -77.00   0.00   62
 10  \w    -78.00 -52.00   0.50    1.41    --  -70.00 -78.00  26.23   52
 11  \w    -84.00 -47.00   0.50    1.41    --  -70.00 -77.00  35.77   74
 12  \w    -92.00 -41.00   0.50    0.40    --  -48.62 -38.00 150.00  102
 13  \w    -73.00 -47.00   0.50    1.41    --  -70.00 -74.00 175.78   52
 14  \w   -123.00 -86.00   0.50    0.40    --  -48.62 -19.00  90.00   74
 15  \w   -124.00 -74.00   0.50    0.40    --  -48.62 -38.00   0.00  100
 16  \w   -119.00 -92.00   0.50    1.41    --  -70.00 -80.00 -43.76   54
 17  \w   -136.00-103.00   0.50    1.41    --  -70.00 -74.00  96.32   66
 18  \w    -25.00   8.00   0.50    0.40    --   48.62 -19.00  90.00   66
 19  \w     34.00  91.00   0.50    0.40    --   48.62  57.00   0.00  114
 20  \w     67.00  93.00   0.50    1.41    --   82.00  54.00 -39.34   52
 21  \w     71.00 119.00   0.50    1.41    --   90.00  65.00 -12.39   96
 22  \w    126.00 159.00   0.50    1.41    --   90.00  65.00 -12.39   66
 23  \w    134.00 166.00   0.50    1.41    --  110.00  77.00   0.00   64
 24  \w    127.00 162.00   0.50    1.41    --  110.00  77.00 -60.00   70
 25  \w    128.00 177.00   0.50    1.41    --  110.00 125.00 -90.00   98
 26  \w    152.00 177.00   0.50    1.41    --  110.00  57.00-180.00   50
 27  \w    126.00 157.00   0.50    1.41    --  110.00  77.00-120.00   62
 28  \w    114.00 146.00   0.50    1.41    --   82.00  74.00-143.66   64
 29  \w    105.00 141.00   0.50    1.41    --  110.00  38.00-120.00   72
 30  \w    101.00 144.00   0.50    1.41    --  110.00  57.00-180.00   86
 31  \w    106.00 135.00   0.50    1.41    --  110.00  19.00-120.00   58
 32  \w     99.00 177.00   0.50    1.41    --  110.00  38.00 -30.00  156
 33  \w    131.00 175.00   0.50    1.41    --  110.00  77.00  60.00   88
 34  \w    128.00 163.00   0.50    1.41    --  110.00  77.00  90.00   70
 35  \w    119.00 176.00   0.50    1.41    --  110.00  77.00  30.00  114
 36  \w    123.00 174.00   0.50    1.41    --  110.00  77.00 120.00  102
 37  \w    117.00 143.00   0.50    0.40    --   74.00  68.00 163.15   52
 38  \w    109.00 151.00   0.50    1.41    --   86.00  75.00 175.91   84
 39  \w     98.00 124.00   0.50    0.40    --   74.00  79.00 103.49   52
 40  \w     99.00 159.00   0.50    1.41    --  110.00  38.00 150.00  120
 41  \w     98.00 132.00   0.50    1.41    --  110.00  38.00  30.00   68
 42  \w     89.00 115.00   0.50    1.41    --  110.00  77.00   0.00   52
 43  \w     86.00 112.00   0.50    1.41    --  110.00  77.00 -60.00   52
 44  \w     87.00 123.00   0.50    1.41    --  110.00  77.00-120.00   72
 45  \w     96.00 160.00   0.50    1.41    --  110.00 125.00-150.00  128
 46  \w     87.00 161.00   0.50    1.41    --  110.00  77.00 -90.00  148
 47  \w     98.00 128.00   0.50    1.41    --  110.00  38.00  60.00   60
 48  \w     98.00 145.00   0.50    1.41    --  110.00  38.00  90.00   94
 49  \w     90.00 115.00   0.50    1.41    --  110.00  77.00 120.00   50
 50  \w     87.00 112.00   0.50    1.41    --  110.00  77.00  60.00   50
 51  \w     87.00 112.00   0.50    1.41    --  110.00  77.00  30.00   50
 52  \w     87.00 121.00   0.50    1.41    --  110.00  77.00  90.00   68
 53  \w     54.00  84.00   0.50    0.40    --   74.00  68.00 163.15   60
 54  \w     64.00 112.00   0.50    0.40    --   78.00  58.00 146.62   96
 55  \w     63.00 105.00   0.50    1.41    --   86.00  75.00 175.91   84
 56  \w     50.00  89.00   0.50    0.40    --   74.00  79.00 103.49   78
 57  \w     45.00  71.00   0.50    0.40    --   70.00  80.00 164.42   52
 58  \w     34.00  60.00   0.50    0.40    --   48.62  57.00  90.00   52
 59  \w     34.00  59.00   0.50    0.40    --   58.00  80.00 115.88   50
 60  \w     39.00  66.00   0.50    0.40    --   58.00  78.00 143.86   54
 61  \w     26.00  59.00   0.50    0.40    --   48.62  77.00 120.00   66
 62  \w     26.00  60.00   0.50    0.40    --   50.00  77.00  58.93   68
 63  \w     28.00  54.00   0.50    0.40    --   48.62  77.00   0.00   52
 64  \w     34.00  78.00   0.50    0.40    --   58.00  78.00 -80.11   88
 65  \w     62.00  97.00   0.50    1.41    --   82.00  74.00-143.66   70
 66  \w     66.00  97.00   0.50    0.40    --   48.62  19.00-120.00   62
 67  \w     60.00  96.00   0.50    1.41    --   82.00  74.00 -96.52   72
 68  \w     40.00  65.00   0.50    0.40    --   48.62  19.00-120.00   50
 69  \w     34.00  75.00   0.50    0.40    --   48.62  57.00-120.00   82
 70  \w     50.00  77.00   0.50    0.40    --   74.00  78.00-134.63   54
 71  \w     35.00  63.00   0.50    0.40    --   58.00  77.00-110.97   56
 72  \w     26.00  51.00   0.50    0.40    --   48.62  77.00-120.00   50
 73  \w     33.00  76.00   0.50    0.40    --   48.62  57.00-180.00   86
 74  \w     39.00  68.00   0.50    1.41    --  110.00 -57.00-180.00   58
 75  \w     56.00 105.00   0.50    1.41    --  110.00 -99.00-180.00   98
 76  \w     60.00 121.00   0.50    0.40    --   48.62-178.00-120.00  122
 77  \w     78.00 113.00   0.50    1.41    --  110.00-125.00 -60.00   70
 78  \w     45.00 107.00   0.50    1.41    --  110.00 -98.00 -20.31  124
 79  \w     85.00 112.00   0.50    1.41    --  110.00-125.00  60.00   54
 80  \w     69.00 105.00   0.50    1.41    --  110.00 -99.00  90.00   72
 81  \w     39.00  66.00   0.50    1.41    --  110.00 -57.00 150.00   54
 82  \w     39.00  66.00   0.50    1.41    --  110.00 -57.00  90.00   54
 83  \w     40.00  65.00   0.50    1.41    --  110.00 -57.00  30.00   50
 84  \w     38.00  64.00   0.50    1.41    --  110.00 -57.00   0.00   52
 85  \w     40.00  95.00   0.50    1.41    --  110.00 -99.00 -90.00  110
 86  \w     42.00  81.00   0.50    1.41    --  110.00-125.00  60.00   78
 87  \w    -82.00 -14.00   0.50    1.41    --  -70.00 125.00 -90.00  136
 88  \w     70.00 106.00   0.50    0.40    --   48.62 178.00 -30.00   72
;
_diffrn_measurement_device 'four-circle diffractometer'
_diffrn_measurement_device_type 'XtaLAB Synergy, Dualflex, Pilatus 300K'
_diffrn_measurement_method '\w scans'
_diffrn_orient_matrix_type 'CrysAlisPro convention (1999,Acta A55,543-557)'
_diffrn_orient_matrix_UB_11 0.1437360000
_diffrn_orient_matrix_UB_12 -0.0169495000
_diffrn_orient_matrix_UB_13 -0.0135849000
_diffrn_orient_matrix_UB_21 0.0218984000
_diffrn_orient_matrix_UB_22 0.1652335000
_diffrn_orient_matrix_UB_23 0.0406007000
_diffrn_orient_matrix_UB_31 0.0226102000
_diffrn_orient_matrix_UB_32 -0.0522286000
_diffrn_orient_matrix_UB_33 0.1328524000
_diffrn_radiation_monochromator mirror
_diffrn_radiation_probe x-ray
_diffrn_radiation_type 'Cu K\a'
_diffrn_radiation_wavelength 1.54184
_diffrn_reflns_av_R_equivalents 0.0391
_diffrn_reflns_av_unetI/netI 0.0245
_diffrn_reflns_Laue_measured_fraction_full 1.000
_diffrn_reflns_Laue_measured_fraction_max 0.983
_diffrn_reflns_limit_h_max 13
_diffrn_reflns_limit_h_min -13
_diffrn_reflns_limit_k_max 11
_diffrn_reflns_limit_k_min -11
_diffrn_reflns_limit_l_max 14
_diffrn_reflns_limit_l_min -12
_diffrn_reflns_number 25423
_diffrn_reflns_point_group_measured_fraction_full 0.998
_diffrn_reflns_point_group_measured_fraction_max 0.961
_diffrn_reflns_theta_full 67.684
_diffrn_reflns_theta_max 80.158
_diffrn_reflns_theta_min 4.006
_diffrn_source 'micro-focus sealed X-ray tube'
_diffrn_source_type 'PhotonJet (Cu) X-ray Source'
_exptl_absorpt_coefficient_mu 2.105
_exptl_absorpt_correction_T_max 1.000
_exptl_absorpt_correction_T_min 0.622
_exptl_absorpt_correction_type gaussian
_exptl_absorpt_process_details
;
CrysAlisPro 1.171.40.68a (Rigaku Oxford Diffraction, 2019)
Numerical absorption correction based on gaussian integration over
			a multifaceted crystal model
Empirical absorption correction using spherical harmonics,
 implemented in SCALE3 ABSPACK scaling algorithm.
;
_exptl_crystal_colour 'clear light yellow'
_exptl_crystal_colour_lustre clear
_exptl_crystal_colour_modifier light
_exptl_crystal_colour_primary yellow
_exptl_crystal_density_diffrn 1.406
_exptl_crystal_description plank
_exptl_crystal_F_000 456
_exptl_crystal_size_max 0.278
_exptl_crystal_size_mid 0.111
_exptl_crystal_size_min 0.043
_refine_diff_density_max 0.230
_refine_diff_density_min -0.187
_refine_diff_density_rms 0.038
_refine_ls_abs_structure_details
;
 Refined as an inversion twin.
;
_refine_ls_abs_structure_Flack 0.316(15)
_refine_ls_extinction_method none
_refine_ls_goodness_of_fit_ref 1.072
_refine_ls_hydrogen_treatment mixed
_refine_ls_matrix_type full
_refine_ls_number_parameters 309
_refine_ls_number_reflns 4341
_refine_ls_number_restraints 117
_refine_ls_restrained_S_all 1.067
_refine_ls_R_factor_all 0.0299
_refine_ls_R_factor_gt 0.0286
_refine_ls_shift/su_max 0.000
_refine_ls_shift/su_mean 0.000
_refine_ls_structure_factor_coef Fsqd
_refine_ls_weighting_details 'w=1/[\s^2^(Fo^2^)+(0.0390P)^2^+0.2427P] where P=(Fo^2^+2Fc^2^)/3'
_refine_ls_weighting_scheme calc
_refine_ls_wR_factor_gt 0.0755
_refine_ls_wR_factor_ref 0.0764
_reflns_Friedel_coverage 0.832
_reflns_Friedel_fraction_full 0.995
_reflns_Friedel_fraction_max 0.935
_reflns_number_gt 4178
_reflns_number_total 4341
_reflns_threshold_expression 'I > 2\s(I)'
_cod_data_source_file d2sc05182f2.cif
_cod_data_source_block jb250920_1_1
_cod_database_code 1567876
_shelx_shelxl_version_number 2018/3
_chemical_oxdiff_formula C18H25ClN2O
_shelx_space_group_comment
;
The symmetry employed for this shelxl refinement is uniquely defined
by the following loop, which should always be used as a source of
symmetry information in preference to the above space-group names.
They are only intended as comments.
;
_reflns_odcompleteness_completeness 100.00
_reflns_odcompleteness_iscentric 1
_reflns_odcompleteness_theta 66.97
_olex2_refinement_description
;
1. Twinned data refinement
 Scales: 0.684(15)
 0.316(15)
2. Fixed Uiso
 At 1.2 times of:
  All C(H) groups, All C(H,H) groups, All N(H) groups, All N(H,H) groups
3. Restrained distances
 H2B-H2A
 1.44 with sigma of 0.02
 N2-H2A = N2-H2B
 0.93 with sigma of 0.02
 N1-H1
 0.93 with sigma of 0.02
 F1A-F2A \\sim F2A-F3A \\sim F3A-F1A \\sim F1B-F2B \\sim F2B-F3B \\sim F3B-F1B
 with sigma of 0.02
 F1A-C1A \\sim F3B-C1B \\sim F2B-C1B \\sim F2A-C1A \\sim F1B-C1B \\sim F3A-C1A
 with sigma of 0.02
 C2A-C1B \\sim C2A-C1A
 with sigma of 0.02
4. Rigid body (RIGU) restrains
 C2A, F1A, C1A, F2A, F3A, O1A, O2A, C1B, F2B, F3B, F1B
 with sigma for 1-2 distances of 0.004 and sigma for 1-3 distances of 0.004
5. Others
 Sof(C1B)=Sof(F2B)=Sof(F3B)=Sof(F1B)=1-FVAR(1)
 Sof(F1A)=Sof(F2A)=Sof(F3A)=Sof(C1A)=FVAR(1)
6.a Ternary CH refined with riding coordinates:
 C7(H7), C12(H12), C16(H16)
6.b Secondary CH2 refined with riding coordinates:
 C8(H8A,H8B), C10(H10A,H10B), C11(H11A,H11B), C13(H13A,H13B), C14(H14A,H14B),
 C15(H15A,H15B), C17(H17A,H17B), C18(H18A,H18B)
6.c Aromatic/amide H refined with riding coordinates:
 C2(H2), C3(H3), C4(H4), C5(H5)
;
_olex2_date_sample_data_collection 2020-09-25
_olex2_date_sample_submission 2020-09-23
_olex2_submission_original_sample_id jb250920_1_1
_olex2_submission_special_instructions 'No special instructions were received'
_oxdiff_exptl_absorpt_empirical_details
;
Empirical correction (ABSPACK) includes:
- Absorption correction using spherical harmonics
- Frame scaling
;
_oxdiff_exptl_absorpt_empirical_full_max 1.369
_oxdiff_exptl_absorpt_empirical_full_min 0.791

loop_
_space_group_symop_operation_xyz
'x, y, z'
'-x, y+1/2, -z'

loop_
_atom_site_label
_atom_site_type_symbol
_atom_site_fract_x
_atom_site_fract_y
_atom_site_fract_z
_atom_site_U_iso_or_equiv
_atom_site_adp_type
_atom_site_occupancy
_atom_site_site_symmetry_order
_atom_site_calc_flag
_atom_site_refinement_flags_posn
_atom_site_refinement_flags_adp
_atom_site_refinement_flags_occupancy
_atom_site_disorder_assembly
_atom_site_disorder_group
Cl1 Cl 0.21159(5) 0.77797(6) -0.21060(5) 0.03113(14) Uani 1 1 d . . . . .
F1A F 0.9178(9) 0.3525(12) 0.5012(6) 0.0535(18) Uani 0.66(2) 1 d D . P A 1
F2A F 0.9233(3) 0.1395(4) 0.5939(9) 0.0525(18) Uani 0.66(2) 1 d D . P A 1
F3A F 0.8801(6) 0.3405(6) 0.6873(5) 0.0473(12) Uani 0.66(2) 1 d D . P A 1
O1 O 0.53209(14) 0.84647(16) 0.16085(14) 0.0209(3) Uani 1 1 d . . . . .
O1A O 0.65903(18) 0.3728(2) 0.52507(19) 0.0373(4) Uani 1 1 d . . . . .
O2A O 0.67326(16) 0.12218(19) 0.53691(17) 0.0305(4) Uani 1 1 d . . . . .
N1 N 0.45686(19) 0.5645(2) 0.05948(18) 0.0234(4) Uani 1 1 d D . . . .
H1 H 0.445(3) 0.500(3) -0.003(2) 0.028 Uiso 1 1 d D U . . .
N2 N 0.58753(18) 0.6703(2) 0.51957(17) 0.0195(4) Uani 1 1 d D . . . .
H2A H 0.5042(19) 0.656(3) 0.511(3) 0.023 Uiso 1 1 d D U . . .
H2B H 0.629(2) 0.581(3) 0.524(3) 0.023 Uiso 1 1 d D U . . .
C1 C 0.1575(2) 0.6764(3) -0.0900(2) 0.0273(5) Uani 1 1 d . . . . .
C1A C 0.8627(7) 0.2701(11) 0.5801(9) 0.0307(16) Uani 0.66(2) 1 d D . P A 1
C2 C 0.0329(2) 0.6217(3) -0.1058(3) 0.0360(6) Uani 1 1 d . . . . .
H2 H -0.018185 0.638470 -0.179998 0.043 Uiso 1 1 calc R U . . .
C2A C 0.7173(2) 0.2521(2) 0.5403(2) 0.0240(5) Uani 1 1 d D . . . .
C3 C -0.0159(3) 0.5431(3) -0.0132(3) 0.0412(7) Uani 1 1 d . . . . .
H3 H -0.100927 0.505658 -0.023305 0.049 Uiso 1 1 calc R U . . .
C4 C 0.0591(3) 0.5189(3) 0.0947(3) 0.0382(6) Uani 1 1 d . . . . .
H4 H 0.024990 0.466920 0.159276 0.046 Uiso 1 1 calc R U . . .
C5 C 0.1839(3) 0.5704(3) 0.1083(3) 0.0304(5) Uani 1 1 d . . . . .
H5 H 0.234936 0.551452 0.182095 0.036 Uiso 1 1 calc R U . . .
C6 C 0.2368(2) 0.6498(2) 0.0159(2) 0.0239(5) Uani 1 1 d . . . . .
C7 C 0.3751(2) 0.6983(2) 0.0340(2) 0.0218(4) Uani 1 1 d . . . . .
H7 H 0.398891 0.748622 -0.041378 0.026 Uiso 1 1 calc R U . . .
C8 C 0.3998(2) 0.8067(2) 0.1406(2) 0.0214(4) Uani 1 1 d . . . . .
H8A H 0.348341 0.899431 0.124385 0.026 Uiso 1 1 calc R U . . .
H8B H 0.372363 0.758745 0.214576 0.026 Uiso 1 1 calc R U . . .
C9 C 0.6165(2) 0.7170(2) 0.1810(2) 0.0214(4) Uani 1 1 d . . . . .
C10 C 0.5914(2) 0.6100(3) 0.0735(2) 0.0233(4) Uani 1 1 d . . . . .
H10A H 0.613289 0.660911 -0.001273 0.028 Uiso 1 1 calc R U . . .
H10B H 0.646128 0.519301 0.086401 0.028 Uiso 1 1 calc R U . . .
C11 C 0.5943(2) 0.6388(2) 0.3003(2) 0.0203(4) Uani 1 1 d . . . . .
H11A H 0.504108 0.606086 0.298003 0.024 Uiso 1 1 calc R U . . .
H11B H 0.649070 0.547886 0.310907 0.024 Uiso 1 1 calc R U . . .
C12 C 0.6252(2) 0.7462(2) 0.40710(19) 0.0198(4) Uani 1 1 d . . . . .
H12 H 0.571629 0.838933 0.392635 0.024 Uiso 1 1 calc R U . . .
C13 C 0.7645(2) 0.7933(3) 0.4162(2) 0.0233(4) Uani 1 1 d . . . . .
H13A H 0.820380 0.703290 0.426278 0.028 Uiso 1 1 calc R U . . .
H13B H 0.784130 0.860487 0.487000 0.028 Uiso 1 1 calc R U . . .
C14 C 0.7870(2) 0.8764(3) 0.2996(2) 0.0248(5) Uani 1 1 d . . . . .
H14A H 0.877897 0.906391 0.302485 0.030 Uiso 1 1 calc R U . . .
H14B H 0.734741 0.969687 0.293619 0.030 Uiso 1 1 calc R U . . .
C15 C 0.7527(2) 0.7789(3) 0.18714(19) 0.0245(4) Uani 1 1 d . . . . .
H15A H 0.762208 0.840158 0.113779 0.029 Uiso 1 1 calc R U . . .
H15B H 0.813394 0.693355 0.187442 0.029 Uiso 1 1 calc R U . . .
C16 C 0.6133(2) 0.7607(3) 0.63032(19) 0.0239(4) Uani 1 1 d . . . . .
H16 H 0.613055 0.872880 0.619313 0.029 Uiso 1 1 calc R U . . .
C17 C 0.5643(3) 0.7041(3) 0.7433(2) 0.0316(5) Uani 1 1 d . . . . .
H17A H 0.517368 0.606945 0.739362 0.038 Uiso 1 1 calc R U . . .
H17B H 0.533411 0.779522 0.799747 0.038 Uiso 1 1 calc R U . . .
C18 C 0.7051(3) 0.7001(3) 0.7292(2) 0.0317(5) Uani 1 1 d . . . . .
H18A H 0.760719 0.773185 0.776909 0.038 Uiso 1 1 calc R U . . .
H18B H 0.744674 0.600574 0.716513 0.038 Uiso 1 1 calc R U . . .
C1B C 0.8628(15) 0.263(2) 0.5543(19) 0.040(4) Uani 0.34(2) 1 d D . P A 2
F2B F 0.9236(7) 0.1463(10) 0.512(3) 0.082(7) Uani 0.34(2) 1 d D . P A 2
F3B F 0.9008(16) 0.272(4) 0.6717(14) 0.094(7) Uani 0.34(2) 1 d D . P A 2
F1B F 0.910(2) 0.3835(18) 0.5025(16) 0.069(5) Uani 0.34(2) 1 d D . P A 2

loop_
_atom_site_aniso_label
_atom_site_aniso_U_11
_atom_site_aniso_U_22
_atom_site_aniso_U_33
_atom_site_aniso_U_23
_atom_site_aniso_U_13
_atom_site_aniso_U_12
Cl1 0.0372(3) 0.0267(3) 0.0277(3) 0.0008(2) -0.0062(2) -0.0004(2)
F1A 0.033(2) 0.084(5) 0.043(3) 0.017(2) 0.0055(17) -0.020(3)
F2A 0.0276(14) 0.0440(17) 0.084(5) -0.0001(19) -0.0041(17) 0.0104(11)
F3A 0.0370(16) 0.060(3) 0.0432(19) -0.0110(18) -0.0063(12) -0.0076(18)
O1 0.0242(7) 0.0163(7) 0.0219(8) 0.0017(6) 0.0011(6) 0.0008(6)
O1A 0.0349(9) 0.0186(8) 0.0575(12) 0.0016(8) 0.0003(8) 0.0023(7)
O2A 0.0260(8) 0.0197(8) 0.0460(11) 0.0008(7) 0.0041(7) 0.0009(6)
N1 0.0296(10) 0.0187(9) 0.0211(10) -0.0032(7) -0.0007(8) 0.0024(7)
N2 0.0215(9) 0.0167(8) 0.0200(9) 0.0006(7) 0.0009(7) 0.0001(7)
C1 0.0299(12) 0.0196(10) 0.0317(13) -0.0031(9) -0.0003(9) 0.0030(9)
C1A 0.024(2) 0.035(3) 0.033(4) 0.004(3) 0.003(2) -0.002(2)
C2 0.0283(12) 0.0276(12) 0.0505(17) -0.0079(12) -0.0053(11) 0.0019(10)
C2A 0.0261(10) 0.0184(11) 0.0275(11) 0.0001(8) 0.0028(8) 0.0013(8)
C3 0.0264(13) 0.0346(14) 0.063(2) -0.0102(13) 0.0070(13) -0.0051(11)
C4 0.0359(14) 0.0305(13) 0.0500(18) -0.0031(12) 0.0144(12) -0.0077(10)
C5 0.0338(13) 0.0241(11) 0.0339(14) -0.0035(10) 0.0068(10) -0.0023(9)
C6 0.0265(11) 0.0186(11) 0.0265(12) -0.0037(9) 0.0026(9) 0.0007(8)
C7 0.0265(11) 0.0184(10) 0.0204(11) 0.0004(8) 0.0014(8) 0.0023(8)
C8 0.0241(10) 0.0189(11) 0.0210(10) 0.0009(8) 0.0019(8) 0.0021(8)
C9 0.0262(11) 0.0170(9) 0.0209(11) 0.0020(8) 0.0018(8) 0.0023(8)
C10 0.0288(11) 0.0232(11) 0.0182(11) 0.0002(8) 0.0031(8) 0.0041(9)
C11 0.0255(10) 0.0159(9) 0.0192(11) 0.0018(8) 0.0008(8) 0.0010(8)
C12 0.0226(10) 0.0172(10) 0.0196(10) 0.0005(8) 0.0017(8) -0.0001(8)
C13 0.0231(10) 0.0222(10) 0.0239(10) -0.0010(9) -0.0008(8) -0.0002(9)
C14 0.0215(10) 0.0229(10) 0.0298(13) 0.0032(9) 0.0024(8) -0.0035(8)
C15 0.0253(10) 0.0251(10) 0.0235(10) 0.0045(10) 0.0042(8) 0.0007(10)
C16 0.0311(11) 0.0204(11) 0.0199(10) -0.0001(9) 0.0013(8) 0.0003(9)
C17 0.0401(14) 0.0322(13) 0.0224(12) 0.0013(10) 0.0029(10) -0.0015(10)
C18 0.0361(13) 0.0283(12) 0.0285(13) -0.0043(10) -0.0078(10) 0.0027(10)
C1B 0.040(6) 0.030(6) 0.046(8) 0.008(5) -0.010(5) -0.012(4)
F2B 0.027(3) 0.057(4) 0.159(19) -0.012(6) 0.005(5) 0.004(3)
F3B 0.064(7) 0.16(2) 0.051(6) 0.038(8) -0.022(5) -0.055(10)
F1B 0.058(8) 0.040(4) 0.109(10) 0.019(4) 0.011(6) -0.026(4)

loop_
_atom_type_symbol
_atom_type_description
_atom_type_scat_dispersion_real
_atom_type_scat_dispersion_imag
_atom_type_scat_source
C C 0.0181 0.0091 'International Tables Vol C Tables 4.2.6.8 and 6.1.1.4'
H H 0.0000 0.0000 'International Tables Vol C Tables 4.2.6.8 and 6.1.1.4'
Cl Cl 0.3639 0.7018 'International Tables Vol C Tables 4.2.6.8 and 6.1.1.4'
F F 0.0727 0.0534 'International Tables Vol C Tables 4.2.6.8 and 6.1.1.4'
N N 0.0311 0.0180 'International Tables Vol C Tables 4.2.6.8 and 6.1.1.4'
O O 0.0492 0.0322 'International Tables Vol C Tables 4.2.6.8 and 6.1.1.4'

loop_
_exptl_crystal_face_index_h
_exptl_crystal_face_index_k
_exptl_crystal_face_index_l
_exptl_crystal_face_perp_dist
0 1 0 0.1336
0 0 -1 0.0451
1 0 0 0.0215
-1 0 0 0.0215
4 -1 5 0.0466
-7 0 1 0.0249
0 -2 7 0.0552
-4 0 -6 0.0357
-5 -3 4 0.0771
-6 -2 -3 0.0540
5 4 0 0.0874
2 3 6 0.0951
-1 2 7 0.0879
-2 5 -1 0.1272
1 -4 4 0.1033
2 -4 -5 0.1138
4 -4 3 0.0866
5 -3 -3 0.0778
2 0 -7 0.0444
-3 1 6 0.0612
-5 4 0 0.0894
5 -2 4 0.0547
7 -1 -1 0.0405
6 0 -5 0.0350
-6 0 4 0.0432
-7 2 0 0.0444
-5 0 -4 0.0282
-7 -1 -1 0.0374
-5 -2 5 0.0516

loop_
_geom_angle_atom_site_label_1
_geom_angle_atom_site_label_2
_geom_angle_atom_site_label_3
_geom_angle
_geom_angle_site_symmetry_1
_geom_angle_site_symmetry_3
_geom_angle_publ_flag
C8 O1 C9 113.62(15) . . ?
C7 N1 H1 108.9(18) . . ?
C10 N1 H1 108.7(18) . . ?
C10 N1 C7 109.86(17) . . ?
H2A N2 H2B 111(2) . . ?
C12 N2 H2A 107.9(19) . . ?
C12 N2 H2B 105.6(18) . . ?
C16 N2 H2A 105.9(19) . . ?
C16 N2 H2B 112.7(18) . . ?
C16 N2 C12 114.11(16) . . ?
C2 C1 Cl1 116.9(2) . . ?
C2 C1 C6 121.9(2) . . ?
C6 C1 Cl1 121.18(19) . . ?
F1A C1A F2A 108.9(7) . . ?
F1A C1A F3A 107.5(7) . . ?
F1A C1A C2A 110.5(7) . . ?
F2A C1A F3A 106.3(6) . . ?
F2A C1A C2A 113.2(6) . . ?
F3A C1A C2A 110.3(6) . . ?
C1 C2 H2 120.2 . . ?
C3 C2 C1 119.6(3) . . ?
C3 C2 H2 120.2 . . ?
O1A C2A O2A 128.2(2) . . ?
O1A C2A C1A 114.3(4) . . ?
O1A C2A C1B 116.2(7) . . ?
O2A C2A C1A 117.2(4) . . ?
O2A C2A C1B 115.3(7) . . ?
C2 C3 H3 120.1 . . ?
C2 C3 C4 119.9(3) . . ?
C4 C3 H3 120.1 . . ?
C3 C4 H4 120.0 . . ?
C5 C4 C3 120.0(3) . . ?
C5 C4 H4 120.0 . . ?
C4 C5 H5 119.2 . . ?
C4 C5 C6 121.6(3) . . ?
C6 C5 H5 119.2 . . ?
C1 C6 C5 116.9(2) . . ?
C1 C6 C7 123.7(2) . . ?
C5 C6 C7 119.3(2) . . ?
N1 C7 C6 109.52(18) . . ?
N1 C7 H7 109.3 . . ?
N1 C7 C8 107.66(17) . . ?
C6 C7 H7 109.3 . . ?
C6 C7 C8 111.85(18) . . ?
C8 C7 H7 109.3 . . ?
O1 C8 C7 111.55(17) . . ?
O1 C8 H8A 109.3 . . ?
O1 C8 H8B 109.3 . . ?
C7 C8 H8A 109.3 . . ?
C7 C8 H8B 109.3 . . ?
H8A C8 H8B 108.0 . . ?
O1 C9 C10 108.12(17) . . ?
O1 C9 C11 110.33(17) . . ?
O1 C9 C15 106.28(18) . . ?
C10 C9 C11 111.45(18) . . ?
C10 C9 C15 110.46(18) . . ?
C15 C9 C11 110.06(18) . . ?
N1 C10 C9 110.34(18) . . ?
N1 C10 H10A 109.6 . . ?
N1 C10 H10B 109.6 . . ?
C9 C10 H10A 109.6 . . ?
C9 C10 H10B 109.6 . . ?
H10A C10 H10B 108.1 . . ?
C9 C11 H11A 109.6 . . ?
C9 C11 H11B 109.6 . . ?
H11A C11 H11B 108.1 . . ?
C12 C11 C9 110.50(18) . . ?
C12 C11 H11A 109.6 . . ?
C12 C11 H11B 109.6 . . ?
N2 C12 C11 108.17(16) . . ?
N2 C12 H12 108.1 . . ?
N2 C12 C13 113.38(18) . . ?
C11 C12 H12 108.1 . . ?
C13 C12 C11 110.82(18) . . ?
C13 C12 H12 108.1 . . ?
C12 C13 H13A 110.2 . . ?
C12 C13 H13B 110.2 . . ?
C12 C13 C14 107.61(17) . . ?
H13A C13 H13B 108.5 . . ?
C14 C13 H13A 110.2 . . ?
C14 C13 H13B 110.2 . . ?
C13 C14 H14A 109.2 . . ?
C13 C14 H14B 109.2 . . ?
C13 C14 C15 112.05(19) . . ?
H14A C14 H14B 107.9 . . ?
C15 C14 H14A 109.2 . . ?
C15 C14 H14B 109.2 . . ?
C9 C15 C14 112.66(17) . . ?
C9 C15 H15A 109.1 . . ?
C9 C15 H15B 109.1 . . ?
C14 C15 H15A 109.1 . . ?
C14 C15 H15B 109.1 . . ?
H15A C15 H15B 107.8 . . ?
N2 C16 H16 116.1 . . ?
N2 C16 C17 118.0(2) . . ?
N2 C16 C18 118.3(2) . . ?
C17 C16 H16 116.1 . . ?
C17 C16 C18 60.75(17) . . ?
C18 C16 H16 116.1 . . ?
C16 C17 H17A 117.8 . . ?
C16 C17 H17B 117.8 . . ?
C16 C17 C18 59.77(16) . . ?
H17A C17 H17B 114.9 . . ?
C18 C17 H17A 117.8 . . ?
C18 C17 H17B 117.8 . . ?
C16 C18 C17 59.48(16) . . ?
C16 C18 H18A 117.8 . . ?
C16 C18 H18B 117.8 . . ?
C17 C18 H18A 117.8 . . ?
C17 C18 H18B 117.8 . . ?
H18A C18 H18B 115.0 . . ?
F2B C1B C2A 115.5(12) . . ?
F2B C1B F3B 106.8(14) . . ?
F2B C1B F1B 105.1(14) . . ?
F3B C1B C2A 108.0(12) . . ?
F3B C1B F1B 106.5(14) . . ?
F1B C1B C2A 114.4(16) . . ?

loop_
_geom_bond_atom_site_label_1
_geom_bond_atom_site_label_2
_geom_bond_distance
_geom_bond_site_symmetry_2
_geom_bond_publ_flag
Cl1 C1 1.750(3) . ?
F1A C1A 1.315(9) . ?
F2A C1A 1.321(9) . ?
F3A C1A 1.338(9) . ?
O1 C8 1.432(3) . ?
O1 C9 1.454(3) . ?
O1A C2A 1.235(3) . ?
O2A C2A 1.239(3) . ?
N1 H1 0.90(2) . ?
N1 C7 1.474(3) . ?
N1 C10 1.465(3) . ?
N2 H2A 0.88(2) . ?
N2 H2B 0.90(2) . ?
N2 C12 1.502(3) . ?
N2 C16 1.469(3) . ?
C1 C2 1.392(3) . ?
C1 C6 1.395(3) . ?
C1A C2A 1.559(8) . ?
C2 H2 0.9500 . ?
C2 C3 1.379(5) . ?
C2A C1B 1.526(16) . ?
C3 H3 0.9500 . ?
C3 C4 1.386(5) . ?
C4 H4 0.9500 . ?
C4 C5 1.384(4) . ?
C5 H5 0.9500 . ?
C5 C6 1.399(3) . ?
C6 C7 1.511(3) . ?
C7 H7 1.0000 . ?
C7 C8 1.525(3) . ?
C8 H8A 0.9900 . ?
C8 H8B 0.9900 . ?
C9 C10 1.525(3) . ?
C9 C11 1.530(3) . ?
C9 C15 1.529(3) . ?
C10 H10A 0.9900 . ?
C10 H10B 0.9900 . ?
C11 H11A 0.9900 . ?
C11 H11B 0.9900 . ?
C11 C12 1.528(3) . ?
C12 H12 1.0000 . ?
C12 C13 1.518(3) . ?
C13 H13A 0.9900 . ?
C13 H13B 0.9900 . ?
C13 C14 1.525(3) . ?
C14 H14A 0.9900 . ?
C14 H14B 0.9900 . ?
C14 C15 1.531(3) . ?
C15 H15A 0.9900 . ?
C15 H15B 0.9900 . ?
C16 H16 1.0000 . ?
C16 C17 1.486(3) . ?
C16 C18 1.491(3) . ?
C17 H17A 0.9900 . ?
C17 H17B 0.9900 . ?
C17 C18 1.505(4) . ?
C18 H18A 0.9900 . ?
C18 H18B 0.9900 . ?
C1B F2B 1.323(16) . ?
C1B F3B 1.327(15) . ?
C1B F1B 1.331(16) . ?

loop_
_geom_torsion_atom_site_label_1
_geom_torsion_atom_site_label_2
_geom_torsion_atom_site_label_3
_geom_torsion_atom_site_label_4
_geom_torsion
_geom_torsion_site_symmetry_1
_geom_torsion_site_symmetry_2
_geom_torsion_site_symmetry_3
_geom_torsion_site_symmetry_4
_geom_torsion_publ_flag
Cl1 C1 C2 C3 -178.9(2) . . . . ?
Cl1 C1 C6 C5 178.60(18) . . . . ?
Cl1 C1 C6 C7 -2.9(3) . . . . ?
F1A C1A C2A O1A -56.6(8) . . . . ?
F1A C1A C2A O2A 128.8(7) . . . . ?
F2A C1A C2A O1A -179.0(6) . . . . ?
F2A C1A C2A O2A 6.4(8) . . . . ?
F3A C1A C2A O1A 62.1(8) . . . . ?
F3A C1A C2A O2A -112.6(6) . . . . ?
O1 C9 C10 N1 -57.6(2) . . . . ?
O1 C9 C11 C12 -62.1(2) . . . . ?
O1 C9 C15 C14 67.9(2) . . . . ?
O1A C2A C1B F2B -147.7(15) . . . . ?
O1A C2A C1B F3B 92.9(17) . . . . ?
O1A C2A C1B F1B -25(2) . . . . ?
O2A C2A C1B F2B 27.3(17) . . . . ?
O2A C2A C1B F3B -92.2(14) . . . . ?
O2A C2A C1B F1B 149.5(14) . . . . ?
N1 C7 C8 O1 56.9(2) . . . . ?
N2 C12 C13 C14 -176.70(17) . . . . ?
N2 C16 C17 C18 108.5(2) . . . . ?
N2 C16 C18 C17 -108.1(2) . . . . ?
C1 C2 C3 C4 -0.1(4) . . . . ?
C1 C6 C7 N1 -120.9(2) . . . . ?
C1 C6 C7 C8 119.8(2) . . . . ?
C2 C1 C6 C5 -2.5(3) . . . . ?
C2 C1 C6 C7 176.0(2) . . . . ?
C2 C3 C4 C5 -1.5(4) . . . . ?
C3 C4 C5 C6 1.2(4) . . . . ?
C4 C5 C6 C1 0.8(4) . . . . ?
C4 C5 C6 C7 -177.7(2) . . . . ?
C5 C6 C7 N1 57.5(3) . . . . ?
C5 C6 C7 C8 -61.7(3) . . . . ?
C6 C1 C2 C3 2.2(4) . . . . ?
C6 C7 C8 O1 177.22(17) . . . . ?
C7 N1 C10 C9 62.1(2) . . . . ?
C8 O1 C9 C10 55.5(2) . . . . ?
C8 O1 C9 C11 -66.6(2) . . . . ?
C8 O1 C9 C15 174.09(16) . . . . ?
C9 O1 C8 C7 -56.7(2) . . . . ?
C9 C11 C12 N2 173.58(16) . . . . ?
C9 C11 C12 C13 -61.6(2) . . . . ?
C10 N1 C7 C6 178.31(18) . . . . ?
C10 N1 C7 C8 -59.9(2) . . . . ?
C10 C9 C11 C12 177.74(17) . . . . ?
C10 C9 C15 C14 -175.10(19) . . . . ?
C11 C9 C10 N1 63.8(2) . . . . ?
C11 C9 C15 C14 -51.6(2) . . . . ?
C11 C12 C13 C14 61.4(2) . . . . ?
C12 N2 C16 C17 172.3(2) . . . . ?
C12 N2 C16 C18 -117.7(2) . . . . ?
C12 C13 C14 C15 -57.6(2) . . . . ?
C13 C14 C15 C9 54.3(3) . . . . ?
C15 C9 C10 N1 -173.49(18) . . . . ?
C15 C9 C11 C12 54.8(2) . . . . ?
C16 N2 C12 C11 179.41(17) . . . . ?
C16 N2 C12 C13 56.1(2) . . . . ?

loop_
_twin_individual_id
_twin_individual_mass_fraction_refined
1 0.684(15)
2 0.316(15)

loop_
_exptl_oxdiff_crystal_face_indexfrac_h
_exptl_oxdiff_crystal_face_indexfrac_k
_exptl_oxdiff_crystal_face_indexfrac_l
_exptl_oxdiff_crystal_face_x
_exptl_oxdiff_crystal_face_y
_exptl_oxdiff_crystal_face_z
-0.0003 1.0003 0.0001 -0.0170 0.1653 -0.0522
0.0014 0.0012 -1.0009 0.0138 -0.0404 -0.1330
0.9991 0.0007 -0.0004 0.1436 0.0220 0.0225
-0.9991 -0.0007 0.0004 -0.1436 -0.0220 -0.0225
3.7917 -1.2563 5.3702 0.4933 0.0935 0.8648
-6.8092 -0.4006 0.7932 -0.9827 -0.1831 -0.0277
0.2867 -1.7771 6.7775 -0.0207 -0.0122 0.9997
-3.8221 -0.1066 -5.5541 -0.4721 -0.3268 -0.8187
-4.6122 -3.1348 4.0098 -0.6643 -0.4562 0.5922
-5.7450 -1.7723 -2.6039 -0.7604 -0.5244 -0.3833
5.2320 3.6392 0.2328 0.6872 0.7253 -0.0408
1.5591 2.8665 5.8333 0.0963 0.7446 0.6605
-0.9440 2.3519 6.5545 -0.2646 0.6341 0.7266
-1.8067 5.4341 -1.1555 -0.3361 0.8114 -0.4782
1.3650 -4.3410 4.3309 0.2109 -0.5116 0.8330
1.5722 -4.3520 -4.5308 0.3613 -0.8686 -0.3391
4.2234 -3.6173 2.9444 0.6284 -0.3857 0.6756
5.1692 -2.9538 -3.3996 0.8393 -0.5129 -0.1805
2.0912 -0.0055 -7.0282 0.3961 -0.2405 -0.8861
-3.4176 1.0804 6.3941 -0.5964 0.3633 0.7158
-5.1342 3.7202 -0.3611 -0.7961 0.4876 -0.3584
4.8264 -2.1266 3.8363 0.6777 -0.0899 0.7299
6.6072 -1.3154 -1.4035 0.9911 -0.1296 0.0316
5.5328 -0.2475 -4.7364 0.8638 -0.1120 -0.4912
-5.8856 0.4720 4.1680 -0.9106 0.1183 0.3960
-6.5123 1.6352 -0.0294 -0.9634 0.1264 -0.2366
-5.3863 -0.1372 -3.8619 -0.7194 -0.2974 -0.6277
-6.5349 -1.2336 -0.7365 -0.9084 -0.3768 -0.1812
-4.9107 -1.8858 4.8747 -0.7401 -0.2212 0.6351
